data_1503698
loop_
_publ_author_name
'Pettit, George R.'
'Melody, Noeleen'
'Thornhill, Andrew'
'Knight, John C.'
'Groy, Thomas L.'
'Herald, Cherry L.'

_publ_section_title
;
 Antineoplastic agents. 579. Synthesis and cancer cell growth evaluation
 of E-stilstatin 3: a resveratrol structural modification.
;
_journal_issue 9
_journal_name_full 'Journal of natural products'
_journal_page_first 1637
_journal_page_last 1642
_journal_paper_doi 10.1021/np9002146
_journal_volume 72
_journal_year 2009
_chemical_formula_moiety 'C17 H18 O6, 1.5(C6 H6)'
_chemical_formula_sum 'C26 H27 O6'
_chemical_formula_weight 435.48
_chemical_name_systematic
; 
 ? 
;
_space_group_IT_number 14
_symmetry_cell_setting monoclinic
_symmetry_space_group_name_Hall '-P 2ybc'
_symmetry_space_group_name_H-M 'P 1 21/c 1'
_atom_sites_solution_hydrogens geom
_atom_sites_solution_primary direct
_atom_sites_solution_secondary difmap
_audit_creation_method SHELXL-97
_cell_angle_alpha 90.00
_cell_angle_beta 94.559(6)
_cell_angle_gamma 90.00
_cell_formula_units_Z 4
_cell_length_a 6.839(2)
_cell_length_b 16.920(5)
_cell_length_c 19.998(6)
_cell_measurement_reflns_used 6237
_cell_measurement_temperature 298(2)
_cell_measurement_theta_max 27.385
_cell_measurement_theta_min 2.368
_cell_volume 2306.8(12)
_computing_cell_refinement 'SAINT V6.45A'
_computing_data_collection 'SMART V5.632'
_computing_data_reduction 'SAINT V6.45A'
_computing_molecular_graphics 'SHELXTL Version 6.14 (Sheldrick, 2003b)'
_computing_publication_material 'SHELXTL Version 6.14 (Sheldrick, 2003b)'
_computing_structure_refinement 'SHELXL-97 (Sheldrick, 1997)'
_computing_structure_solution 'SHELXS-97 (Sheldrick, 1990)'
_diffrn_ambient_temperature 298(2)
_diffrn_measured_fraction_theta_full 1.000
_diffrn_measured_fraction_theta_max 1.000
_diffrn_measurement_device_type 'Bruker SMART APEX'
_diffrn_measurement_method '\w scan'
_diffrn_radiation_monochromator graphite
_diffrn_radiation_source 'fine-focus sealed tube'
_diffrn_radiation_type MoK\a
_diffrn_radiation_wavelength 0.71073
_diffrn_reflns_av_R_equivalents 0.0296
_diffrn_reflns_av_sigmaI/netI 0.0224
_diffrn_reflns_limit_h_max 8
_diffrn_reflns_limit_h_min -8
_diffrn_reflns_limit_k_max 20
_diffrn_reflns_limit_k_min -19
_diffrn_reflns_limit_l_max 23
_diffrn_reflns_limit_l_min -23
_diffrn_reflns_number 18374
_diffrn_reflns_theta_full 25.02
_diffrn_reflns_theta_max 25.02
_diffrn_reflns_theta_min 2.04
_diffrn_standards_decay_% 0.00
_exptl_absorpt_coefficient_mu 0.089
_exptl_absorpt_correction_T_max 0.9838
_exptl_absorpt_correction_T_min 0.9780
_exptl_absorpt_correction_type multi-scan
_exptl_absorpt_process_details 'SADABS Version 2.10 (Sheldrick, 2003a)'
_exptl_crystal_colour 'clear pale yellow'
_exptl_crystal_density_diffrn 1.254
_exptl_crystal_density_method 'not measured'
_exptl_crystal_description block
_exptl_crystal_F_000 924
_exptl_crystal_size_max 0.22
_exptl_crystal_size_mid 0.19
_exptl_crystal_size_min 0.18
_refine_diff_density_max 0.218
_refine_diff_density_min -0.165
_refine_diff_density_rms 0.040
_refine_ls_extinction_method none
_refine_ls_goodness_of_fit_ref 1.022
_refine_ls_hydrogen_treatment constr
_refine_ls_matrix_type full
_refine_ls_number_parameters 295
_refine_ls_number_reflns 4068
_refine_ls_number_restraints 0
_refine_ls_restrained_S_all 1.022
_refine_ls_R_factor_all 0.0731
_refine_ls_R_factor_gt 0.0528
_refine_ls_shift/su_max 0.000
_refine_ls_shift/su_mean 0.000
_refine_ls_structure_factor_coef Fsqd
_refine_ls_weighting_details 'calc w=1/[\s^2^(Fo^2^)+(0.0852P)^2^+0.5430P] where P=(Fo^2^+2Fc^2^)/3'
_refine_ls_weighting_scheme calc
_refine_ls_wR_factor_gt 0.1432
_refine_ls_wR_factor_ref 0.1614
_reflns_number_gt 2864
_reflns_number_total 4068
_reflns_threshold_expression >2sigma(I)
_cod_data_source_file np9002146_si_001.cif
_cod_data_source_block E_Stilstatin_3
_cod_depositor_comments
;
The following automatic conversions were performed:

'_symmetry_cell_setting' value 'Monoclinic' changed to 'monoclinic'
according to /home/saulius/struct/CIF-dictionaries/cif_core.dic
dictionary named 'cif_core.dic' version 2.4.2 from 2011-04-26.

Automatic conversion script
Id: cif_fix_values 1715 2011-07-08 13:25:40Z adriana 
;
_cod_original_sg_symbol_H-M P2(1)/c
_cod_database_code 1503698

loop_
_symmetry_equiv_pos_as_xyz
'x, y, z'
'-x, y+1/2, -z+1/2'
'-x, -y, -z'
'x, -y-1/2, z-1/2'

loop_
_atom_site_label
_atom_site_type_symbol
_atom_site_fract_x
_atom_site_fract_y
_atom_site_fract_z
_atom_site_U_iso_or_equiv
_atom_site_adp_type
_atom_site_occupancy
_atom_site_symmetry_multiplicity
_atom_site_calc_flag
_atom_site_refinement_flags
C1 C 0.5353(3) 0.82825(13) 0.28740(11) 0.0582(6) Uani 1 1 d .
H1 H 0.4667 0.7907 0.3102 0.070 Uiso 1 1 calc R
C1A C 0.4250(3) 0.87007(12) 0.23080(10) 0.0525(5) Uani 1 1 d .
C1B C 0.5021(3) 0.93278(13) 0.19618(10) 0.0541(5) Uani 1 1 d .
H1B H 0.6281 0.9510 0.2086 0.065 Uiso 1 1 calc R
C1C C 0.3913(3) 0.96809(11) 0.14324(10) 0.0468(5) Uani 1 1 d .
C1C' C 0.6454(3) 1.01986(16) 0.08098(14) 0.0726(7) Uani 1 1 d .
H1C1 H 0.7443 1.0200 0.1178 0.109 Uiso 1 1 calc R
H1C2 H 0.6698 1.0622 0.0508 0.109 Uiso 1 1 calc R
H1C3 H 0.6486 0.9704 0.0576 0.109 Uiso 1 1 calc R
C1D C 0.2028(3) 0.94208(12) 0.12406(9) 0.0459(5) Uani 1 1 d .
C1E C 0.1264(3) 0.87860(12) 0.15801(10) 0.0494(5) Uani 1 1 d .
C1E' C -0.1123(4) 0.77542(16) 0.14731(14) 0.0752(7) Uani 1 1 d .
H1E1 H -0.0097 0.7401 0.1365 0.113 Uiso 1 1 calc R
H1E2 H -0.2309 0.7625 0.1206 0.113 Uiso 1 1 calc R
H1E3 H -0.1336 0.7703 0.1940 0.113 Uiso 1 1 calc R
C1F C 0.2369(3) 0.84416(13) 0.21114(10) 0.0541(5) Uani 1 1 d .
H1F H 0.1838 0.8027 0.2342 0.065 Uiso 1 1 calc R
O1C O 0.45699(19) 1.03028(9) 0.10581(8) 0.0592(4) Uani 1 1 d .
O1D O 0.09069(19) 0.97422(8) 0.07131(7) 0.0535(4) Uani 1 1 d .
H1D H 0.1418 1.0152 0.0595 0.080 Uiso 1 1 calc R
O1E O -0.0570(2) 0.85473(9) 0.13375(8) 0.0655(4) Uani 1 1 d .
C2 C 0.7196(3) 0.83928(13) 0.30818(11) 0.0583(6) Uani 1 1 d .
H2 H 0.7837 0.8779 0.2850 0.070 Uiso 1 1 calc R
C2A C 0.8412(3) 0.80008(12) 0.36250(10) 0.0528(5) Uani 1 1 d .
C2B C 0.7880(3) 0.73142(12) 0.39677(10) 0.0480(5) Uani 1 1 d .
C2C C 0.9139(3) 0.69984(11) 0.44821(9) 0.0464(5) Uani 1 1 d .
C2D C 1.0947(3) 0.73486(12) 0.46585(10) 0.0506(5) Uani 1 1 d .
C2D' C 1.3848(3) 0.73150(16) 0.54054(13) 0.0735(7) Uani 1 1 d .
H2D1 H 1.4713 0.7331 0.5050 0.110 Uiso 1 1 calc R
H2D2 H 1.4433 0.7004 0.5770 0.110 Uiso 1 1 calc R
H2D3 H 1.3624 0.7842 0.5559 0.110 Uiso 1 1 calc R
C2E C 1.1501(3) 0.80167(14) 0.43206(12) 0.0629(6) Uani 1 1 d .
H2E H 1.2708 0.8254 0.4435 0.075 Uiso 1 1 calc R
C2F C 1.0243(3) 0.83270(14) 0.38127(12) 0.0633(6) Uani 1 1 d .
H2F H 1.0636 0.8773 0.3586 0.076 Uiso 1 1 calc R
O2B O 0.6137(2) 0.69541(9) 0.37943(8) 0.0629(4) Uani 1 1 d .
H2B H 0.6121 0.6518 0.3973 0.094 Uiso 1 1 calc R
O2C O 0.8538(2) 0.63273(8) 0.47960(7) 0.0578(4) Uani 1 1 d .
H2C H 0.9332 0.6218 0.5111 0.087 Uiso 1 1 calc R
O2D O 1.2040(2) 0.69711(9) 0.51648(7) 0.0621(4) Uani 1 1 d .
C3A C 0.8438(8) 0.1386(2) 0.21609(19) 0.1142(12) Uani 1 1 d .
H3A H 0.8228 0.1693 0.1776 0.137 Uiso 1 1 calc R
C3B C 0.7016(7) 0.1319(2) 0.2588(2) 0.1131(12) Uani 1 1 d .
H3B H 0.5809 0.1562 0.2489 0.136 Uiso 1 1 calc R
C3C C 0.7350(7) 0.0896(2) 0.3161(2) 0.1125(11) Uani 1 1 d .
H3C H 0.6371 0.0861 0.3457 0.135 Uiso 1 1 calc R
C3D C 0.9067(8) 0.0526(2) 0.3311(2) 0.1177(12) Uani 1 1 d .
H3D H 0.9286 0.0244 0.3709 0.141 Uiso 1 1 calc R
C3E C 1.0513(7) 0.0571(2) 0.2861(2) 0.1273(13) Uani 1 1 d .
H3E H 1.1698 0.0306 0.2947 0.153 Uiso 1 1 calc R
C3F C 1.0168(7) 0.1009(2) 0.2293(2) 0.1201(13) Uani 1 1 d .
H3F H 1.1133 0.1048 0.1992 0.144 Uiso 1 1 calc R
C4A C 0.6034(12) 0.9433(4) 0.4719(5) 0.165(3) Uani 1 1 d .
H4A H 0.6786 0.9047 0.4531 0.197 Uiso 1 1 calc R
C4B C 0.4609(15) 0.9787(5) 0.4349(3) 0.160(2) Uani 1 1 d .
H4B H 0.4307 0.9639 0.3905 0.192 Uiso 1 1 calc R
C4C C 0.3600(10) 1.0368(5) 0.4632(5) 0.182(2) Uani 1 1 d .
H4C H 0.2629 1.0638 0.4371 0.218 Uiso 1 1 calc R

loop_
_atom_site_aniso_label
_atom_site_aniso_U_11
_atom_site_aniso_U_22
_atom_site_aniso_U_33
_atom_site_aniso_U_23
_atom_site_aniso_U_13
_atom_site_aniso_U_12
C1 0.0602(13) 0.0606(13) 0.0519(12) 0.0063(10) -0.0080(10) -0.0008(11)
C1A 0.0545(12) 0.0545(12) 0.0468(12) 0.0014(9) -0.0066(9) 0.0069(10)
C1B 0.0465(11) 0.0568(12) 0.0559(13) -0.0040(10) -0.0142(9) 0.0038(10)
C1C 0.0453(11) 0.0445(11) 0.0494(11) -0.0014(9) -0.0035(9) 0.0056(8)
C1C' 0.0608(14) 0.0756(16) 0.0828(18) 0.0043(13) 0.0149(12) 0.0042(12)
C1D 0.0451(10) 0.0502(11) 0.0406(10) -0.0023(9) -0.0080(8) 0.0099(9)
C1E 0.0441(11) 0.0536(12) 0.0491(12) -0.0011(9) -0.0047(9) 0.0059(9)
C1E' 0.0600(14) 0.0724(17) 0.0904(18) 0.0140(13) -0.0109(13) -0.0109(12)
C1F 0.0545(12) 0.0580(13) 0.0484(12) 0.0066(10) -0.0046(9) 0.0042(10)
O1C 0.0444(8) 0.0587(9) 0.0735(10) 0.0111(7) -0.0023(7) 0.0053(7)
O1D 0.0475(8) 0.0587(9) 0.0515(8) 0.0091(7) -0.0136(6) 0.0038(6)
O1E 0.0473(8) 0.0655(10) 0.0803(11) 0.0137(8) -0.0156(7) -0.0035(7)
C2 0.0612(13) 0.0566(13) 0.0546(13) 0.0097(10) -0.0117(10) 0.0002(10)
C2A 0.0563(12) 0.0531(12) 0.0467(11) 0.0042(9) -0.0096(9) 0.0043(10)
C2B 0.0432(10) 0.0524(12) 0.0460(11) -0.0024(9) -0.0117(8) 0.0009(9)
C2C 0.0483(11) 0.0466(11) 0.0426(10) 0.0021(8) -0.0064(8) -0.0004(9)
C2D 0.0473(11) 0.0559(12) 0.0461(11) 0.0035(9) -0.0126(9) -0.0011(9)
C2D' 0.0543(13) 0.0903(18) 0.0712(16) 0.0154(13) -0.0235(11) -0.0168(12)
C2E 0.0539(12) 0.0626(14) 0.0687(14) 0.0127(11) -0.0161(10) -0.0113(11)
C2F 0.0632(14) 0.0594(13) 0.0646(14) 0.0168(11) -0.0123(11) -0.0100(11)
O2B 0.0530(8) 0.0640(10) 0.0673(10) 0.0105(8) -0.0229(7) -0.0079(7)
O2C 0.0550(9) 0.0597(9) 0.0548(9) 0.0118(7) -0.0206(7) -0.0121(7)
O2D 0.0520(8) 0.0670(10) 0.0625(9) 0.0159(7) -0.0252(7) -0.0095(7)
C3A 0.186(4) 0.070(2) 0.085(2) 0.0002(17) -0.002(3) -0.003(2)
C3B 0.132(3) 0.075(2) 0.127(3) 0.006(2) -0.022(3) -0.011(2)
C3C 0.140(3) 0.087(2) 0.113(3) 0.002(2) 0.021(2) -0.019(2)
C3D 0.162(4) 0.090(2) 0.100(3) 0.029(2) 0.000(3) -0.002(3)
C3E 0.150(4) 0.093(3) 0.138(3) 0.011(3) 0.003(3) 0.030(2)
C3F 0.171(4) 0.084(2) 0.110(3) -0.004(2) 0.041(3) 0.010(2)
C4A 0.180(6) 0.136(5) 0.193(6) -0.066(5) 0.104(5) -0.053(5)
C4B 0.216(7) 0.146(5) 0.120(4) -0.023(4) 0.031(5) -0.083(5)
C4C 0.168(5) 0.171(6) 0.205(8) -0.030(5) 0.005(5) -0.027(4)

loop_
_atom_type_symbol
_atom_type_description
_atom_type_scat_dispersion_real
_atom_type_scat_dispersion_imag
_atom_type_scat_source
C C 0.0033 0.0016 'International Tables Vol C Tables 4.2.6.8 and 6.1.1.4'
H H 0.0000 0.0000 'International Tables Vol C Tables 4.2.6.8 and 6.1.1.4'
O O 0.0106 0.0060 'International Tables Vol C Tables 4.2.6.8 and 6.1.1.4'

loop_
_geom_angle_atom_site_label_1
_geom_angle_atom_site_label_2
_geom_angle_atom_site_label_3
_geom_angle
_geom_angle_site_symmetry_1
_geom_angle_site_symmetry_3
C2 C1 C1A 126.2(2) . .
C2 C1 H1 116.9 . .
C1A C1 H1 116.9 . .
C1F C1A C1B 118.64(18) . .
C1F C1A C1 117.91(19) . .
C1B C1A C1 123.45(19) . .
C1C C1B C1A 120.13(19) . .
C1C C1B H1B 119.9 . .
C1A C1B H1B 119.9 . .
O1C C1C C1D 115.16(17) . .
O1C C1C C1B 123.93(18) . .
C1D C1C C1B 120.91(19) . .
O1C C1C' H1C1 109.5 . .
O1C C1C' H1C2 109.5 . .
H1C1 C1C' H1C2 109.5 . .
O1C C1C' H1C3 109.5 . .
H1C1 C1C' H1C3 109.5 . .
H1C2 C1C' H1C3 109.5 . .
O1D C1D C1C 122.64(18) . .
O1D C1D C1E 118.23(17) . .
C1C C1D C1E 119.08(17) . .
O1E C1E C1F 125.26(19) . .
O1E C1E C1D 115.04(17) . .
C1F C1E C1D 119.69(18) . .
O1E C1E' H1E1 109.5 . .
O1E C1E' H1E2 109.5 . .
H1E1 C1E' H1E2 109.5 . .
O1E C1E' H1E3 109.5 . .
H1E1 C1E' H1E3 109.5 . .
H1E2 C1E' H1E3 109.5 . .
C1E C1F C1A 121.5(2) . .
C1E C1F H1F 119.2 . .
C1A C1F H1F 119.2 . .
C1C O1C C1C' 115.71(16) . .
C1D O1D H1D 109.5 . .
C1E O1E C1E' 117.36(16) . .
C1 C2 C2A 130.0(2) . .
C1 C2 H2 115.0 . .
C2A C2 H2 115.0 . .
C2F C2A C2B 117.15(18) . .
C2F C2A C2 117.60(19) . .
C2B C2A C2 125.25(19) . .
O2B C2B C2C 119.61(18) . .
O2B C2B C2A 119.98(16) . .
C2C C2B C2A 120.41(17) . .
O2C C2C C2D 121.85(16) . .
O2C C2C C2B 117.60(16) . .
C2D C2C C2B 120.54(18) . .
O2D C2D C2E 125.97(17) . .
O2D C2D C2C 114.28(18) . .
C2E C2D C2C 119.74(18) . .
O2D C2D' H2D1 109.5 . .
O2D C2D' H2D2 109.5 . .
H2D1 C2D' H2D2 109.5 . .
O2D C2D' H2D3 109.5 . .
H2D1 C2D' H2D3 109.5 . .
H2D2 C2D' H2D3 109.5 . .
C2F C2E C2D 119.35(19) . .
C2F C2E H2E 120.3 . .
C2D C2E H2E 120.3 . .
C2E C2F C2A 122.8(2) . .
C2E C2F H2F 118.6 . .
C2A C2F H2F 118.6 . .
C2B O2B H2B 109.5 . .
C2C O2C H2C 109.5 . .
C2D O2D C2D' 118.08(17) . .
C3B C3A C3F 120.0(4) . .
C3B C3A H3A 120.0 . .
C3F C3A H3A 120.0 . .
C3A C3B C3C 119.9(4) . .
C3A C3B H3B 120.0 . .
C3C C3B H3B 120.0 . .
C3D C3C C3B 121.3(4) . .
C3D C3C H3C 119.3 . .
C3B C3C H3C 119.3 . .
C3C C3D C3E 118.9(4) . .
C3C C3D H3D 120.5 . .
C3E C3D H3D 120.5 . .
C3F C3E C3D 119.0(4) . .
C3F C3E H3E 120.5 . .
C3D C3E H3E 120.5 . .
C3A C3F C3E 120.7(4) . .
C3A C3F H3F 119.6 . .
C3E C3F H3F 119.6 . .
C4B C4A C4C 120.1(6) . 3_676
C4B C4A H4A 120.0 . .
C4C C4A H4A 120.0 3_676 .
C4A C4B C4C 118.3(6) . .
C4A C4B H4B 120.9 . .
C4C C4B H4B 120.9 . .
C4A C4C C4B 121.6(6) 3_676 .
C4A C4C H4C 119.2 3_676 .
C4B C4C H4C 119.2 . .

loop_
_geom_bond_atom_site_label_1
_geom_bond_atom_site_label_2
_geom_bond_distance
_geom_bond_site_symmetry_2
C1 C2 1.309(3) .
C1 C1A 1.488(3) .
C1 H1 0.9300 .
C1A C1F 1.386(3) .
C1A C1B 1.393(3) .
C1B C1C 1.387(3) .
C1B H1B 0.9300 .
C1C O1C 1.387(2) .
C1C C1D 1.387(3) .
C1C' O1C 1.428(3) .
C1C' H1C1 0.9600 .
C1C' H1C2 0.9600 .
C1C' H1C3 0.9600 .
C1D O1D 1.367(2) .
C1D C1E 1.395(3) .
C1E O1E 1.369(2) .
C1E C1F 1.383(3) .
C1E' O1E 1.426(3) .
C1E' H1E1 0.9600 .
C1E' H1E2 0.9600 .
C1E' H1E3 0.9600 .
C1F H1F 0.9300 .
O1D H1D 0.8200 .
C2 C2A 1.472(3) .
C2 H2 0.9300 .
C2A C2F 1.392(3) .
C2A C2B 1.411(3) .
C2B O2B 1.359(2) .
C2B C2C 1.394(3) .
C2C O2C 1.376(2) .
C2C C2D 1.391(3) .
C2D O2D 1.368(2) .
C2D C2E 1.385(3) .
C2D' O2D 1.416(2) .
C2D' H2D1 0.9600 .
C2D' H2D2 0.9600 .
C2D' H2D3 0.9600 .
C2E C2F 1.382(3) .
C2E H2E 0.9300 .
C2F H2F 0.9300 .
O2B H2B 0.8200 .
O2C H2C 0.8200 .
C3A C3B 1.349(5) .
C3A C3F 1.352(5) .
C3A H3A 0.9300 .
C3B C3C 1.356(5) .
C3B H3B 0.9300 .
C3C C3D 1.343(5) .
C3C H3C 0.9300 .
C3D C3E 1.392(6) .
C3D H3D 0.9300 .
C3E C3F 1.360(5) .
C3E H3E 0.9300 .
C3F H3F 0.9300 .
C4A C4B 1.319(8) .
C4A C4C 1.345(8) 3_676
C4A H4A 0.9300 .
C4B C4C 1.352(8) .
C4B H4B 0.9300 .
C4C H4C 0.9300 .
